data_7018084
loop_
_publ_author_name
'Ross, Tamsyn M.'
'Moubaraki, Boujemaa'
'Batten, Stuart R.'
'Murray, Keith S.'

_publ_section_title
;
 Spin crossover in polymeric and heterometallic Fe(II) species containing
 polytopic dipyridylamino-substituted-triazine ligands.
;
_journal_issue 9
_journal_name_full 'Dalton transactions (Cambridge, England : 2003)'
_journal_page_first 2571
_journal_page_last 2581
_journal_paper_doi 10.1039/c1dt10818b
_journal_volume 41
_journal_year 2012
_chemical_formula_moiety '(Fe S2 Na2 C68 H96 O16 N18), 2(Cl O4), 4(C3 H8 O)'
_chemical_formula_sum 'C80 H128 Cl2 Fe N18 Na2 O28 S2'
_chemical_formula_weight 2026.85
_chemical_name_common trans-(Fe(ii)(NCS)2(DCrCr5)2(Na)2)(ClO4)2.4CH3CH2CH2OH
_chemical_name_systematic
;
trans-[Fe(II)(NCS)2(DCrCr5)2(Na)2](ClO4)2.4CH3CH2CH2OH
;
_space_group_IT_number 2
_symmetry_cell_setting triclinic
_symmetry_space_group_name_Hall '-P 1'
_symmetry_space_group_name_H-M 'P -1'
_atom_sites_solution_hydrogens geom
_atom_sites_solution_primary direct
_atom_sites_solution_secondary difmap
_audit_creation_method SHELXL-97
_cell_angle_alpha 78.495(7)
_cell_angle_beta 88.175(7)
_cell_angle_gamma 65.049(7)
_cell_formula_units_Z 1
_cell_length_a 12.304(2)
_cell_length_b 13.400(2)
_cell_length_c 16.754(3)
_cell_measurement_reflns_used 20028
_cell_measurement_temperature 270(2)
_cell_measurement_theta_max 25.00
_cell_measurement_theta_min 1.24
_cell_volume 2449.9(7)
_computing_cell_refinement 'Bruker SMART (Bruker)'
_computing_data_collection 'Bruker SMART (Bruker)'
_computing_data_reduction 'Bruker SAINT (Bruker)'
_computing_molecular_graphics 'X-Seed (Barbour, 1999)'
_computing_publication_material 'CIFTAB (Sheldrick, 1997)'
_computing_structure_refinement 'SHELXL-97 (Sheldrick, 1997)'
_computing_structure_solution 'SHELXS-97 (Sheldrick, 1990)'
_diffrn_ambient_temperature 270(2)
_diffrn_measured_fraction_theta_full 0.979
_diffrn_measured_fraction_theta_max 0.979
_diffrn_measurement_device_type 'Bruker X8 Apex II CCD'
_diffrn_measurement_method 'phi and omega scans'
_diffrn_radiation_monochromator graphite
_diffrn_radiation_source 'fine-focus sealed tube'
_diffrn_radiation_type MoK\a
_diffrn_radiation_wavelength 0.71073
_diffrn_reflns_av_R_equivalents 0.0546
_diffrn_reflns_av_sigmaI/netI 0.0931
_diffrn_reflns_limit_h_max 14
_diffrn_reflns_limit_h_min -14
_diffrn_reflns_limit_k_max 15
_diffrn_reflns_limit_k_min -15
_diffrn_reflns_limit_l_max 19
_diffrn_reflns_limit_l_min -14
_diffrn_reflns_number 20028
_diffrn_reflns_theta_full 25.00
_diffrn_reflns_theta_max 25.00
_diffrn_reflns_theta_min 1.24
_exptl_absorpt_coefficient_mu 0.343
_exptl_absorpt_correction_T_max 0.9831
_exptl_absorpt_correction_T_min 0.9665
_exptl_absorpt_correction_type multi-scan
_exptl_absorpt_process_details SADABS
_exptl_crystal_colour yellow
_exptl_crystal_density_diffrn 1.374
_exptl_crystal_density_method 'not measured'
_exptl_crystal_description block
_exptl_crystal_F_000 1072
_exptl_crystal_size_max 0.10
_exptl_crystal_size_mid 0.10
_exptl_crystal_size_min 0.05
_refine_diff_density_max 0.882
_refine_diff_density_min -0.725
_refine_diff_density_rms 0.162
_refine_ls_extinction_method none
_refine_ls_goodness_of_fit_ref 1.043
_refine_ls_hydrogen_treatment constr
_refine_ls_matrix_type full
_refine_ls_number_parameters 569
_refine_ls_number_reflns 8449
_refine_ls_number_restraints 29
_refine_ls_restrained_S_all 1.048
_refine_ls_R_factor_all 0.1360
_refine_ls_R_factor_gt 0.0714
_refine_ls_shift/su_max 0.000
_refine_ls_shift/su_mean 0.000
_refine_ls_structure_factor_coef Fsqd
_refine_ls_weighting_details 'calc w=1/[\s^2^(Fo^2^)+(0.2000P)^2^+0.0000P] where P=(Fo^2^+2Fc^2^)/3'
_refine_ls_weighting_scheme calc
_refine_ls_wR_factor_gt 0.1938
_refine_ls_wR_factor_ref 0.2541
_reflns_number_gt 4797
_reflns_number_total 8449
_reflns_threshold_expression >2sigma(I)
_cod_data_source_file c1dt10818b.txt
_cod_data_source_block 1b
_cod_depositor_comments
;
The following automatic conversions were performed:

'_exptl_absorpt_correction_type' value 'Multi-scan' changed to
'multi-scan' according to
/home/saulius/struct/CIF-dictionaries/cif_core.dic dictionary named
'cif_core.dic' version 2.4.1 from 2010-06-29.

Automatic conversion script
Id: cif_fix_values 1715 2011-07-08 13:25:40Z adriana 
;
_cod_original_sg_symbol_H-M P-1
_cod_database_code 7018084

loop_
_symmetry_equiv_pos_as_xyz
'x, y, z'
'-x, -y, -z'

loop_
_atom_site_label
_atom_site_type_symbol
_atom_site_fract_x
_atom_site_fract_y
_atom_site_fract_z
_atom_site_U_iso_or_equiv
_atom_site_adp_type
_atom_site_occupancy
_atom_site_symmetry_multiplicity
_atom_site_calc_flag
_atom_site_refinement_flags
_atom_site_disorder_assembly
_atom_site_disorder_group
Fe1 Fe 0.0000 0.0000 0.5000 0.0304(3) Uani 1 2 d S . .
S1 S -0.18149(17) 0.35996(13) 0.58089(10) 0.0654(5) Uani 1 1 d . . .
O2 O 0.4967(3) 0.2661(3) 0.9378(2) 0.0423(9) Uani 1 1 d . . .
O1 O 0.3546(3) 0.2313(3) 0.8265(2) 0.0423(9) Uani 1 1 d . . .
O6 O -0.6666(3) 0.6115(3) 0.7601(2) 0.0448(9) Uani 1 1 d . . .
O8 O -0.4197(3) 0.2830(3) 0.7159(2) 0.0420(9) Uani 1 1 d . . .
O7 O -0.6469(3) 0.4581(3) 0.6659(2) 0.0416(9) Uani 1 1 d . . .
O5 O -0.4219(3) 0.4855(3) 0.8151(2) 0.0453(9) Uani 1 1 d . . .
O4 O 0.1329(3) 0.4785(3) 0.8511(2) 0.0491(10) Uani 1 1 d U . .
N7 N -0.0417(4) 0.2627(3) 0.7849(3) 0.0362(10) Uani 1 1 d . . .
N4 N -0.0014(4) -0.0935(3) 0.6196(3) 0.0383(10) Uani 1 1 d . . .
O3 O 0.3320(3) 0.4828(3) 0.9356(2) 0.0498(10) Uani 1 1 d . . .
N1 N -0.0859(4) 0.1510(4) 0.5378(3) 0.0418(11) Uani 1 1 d . . .
N5 N 0.1132(4) 0.1481(4) 0.7101(3) 0.0367(10) Uani 1 1 d . . .
N2 N 0.1730(4) -0.0220(4) 0.5462(3) 0.0402(11) Uani 1 1 d . . .
N3 N 0.0991(3) -0.0054(3) 0.6763(2) 0.0318(10) Uani 1 1 d . . .
N6 N -0.0486(3) 0.1016(3) 0.7507(2) 0.0335(10) Uani 1 1 d . . .
C5 C 0.3073(5) -0.0389(5) 0.6541(4) 0.0440(14) Uani 1 1 d . . .
H5 H 0.3195 -0.0370 0.7081 0.053 Uiso 1 1 calc R . .
N8 N 0.1146(4) 0.3069(4) 0.7416(3) 0.0443(11) Uani 1 1 d . . .
N9 N -0.1972(4) 0.2137(4) 0.8193(3) 0.0395(11) Uani 1 1 d . . .
C12 C 0.0532(4) 0.0860(4) 0.7146(3) 0.0325(12) Uani 1 1 d . . .
C34 C -0.2627(5) 0.1471(5) 0.8130(3) 0.0443(14) Uani 1 1 d . . .
H34A H -0.3220 0.1592 0.8539 0.053 Uiso 1 1 calc R . .
H34B H -0.2070 0.0682 0.8255 0.053 Uiso 1 1 calc R . .
C1 C -0.1269(5) 0.2382(5) 0.5561(3) 0.0362(12) Uani 1 1 d . . .
C14 C 0.0596(5) 0.2378(4) 0.7461(3) 0.0365(12) Uani 1 1 d . . .
C2 C 0.2659(5) -0.0435(5) 0.4964(4) 0.0488(15) Uani 1 1 d . . .
H2 H 0.2528 -0.0466 0.4428 0.059 Uiso 1 1 calc R . .
C6 C 0.1961(4) -0.0218(4) 0.6243(3) 0.0343(12) Uani 1 1 d . . .
C26 C -0.2998(5) 0.4236(5) 0.7995(4) 0.0512(15) Uani 1 1 d . . .
H26A H -0.2531 0.4642 0.8074 0.061 Uiso 1 1 calc R . .
H26B H -0.2939 0.4133 0.7436 0.061 Uiso 1 1 calc R . .
C13 C -0.0925(4) 0.1925(4) 0.7835(3) 0.0331(12) Uani 1 1 d . . .
C33 C -0.3251(5) 0.1722(5) 0.7314(3) 0.0432(14) Uani 1 1 d . . .
H33A H -0.2679 0.1658 0.6892 0.052 Uiso 1 1 calc R . .
H33B H -0.3576 0.1180 0.7300 0.052 Uiso 1 1 calc R . .
C7 C 0.0437(4) -0.0817(4) 0.6868(3) 0.0332(12) Uani 1 1 d . . .
C31 C -0.5467(5) 0.4383(5) 0.6163(3) 0.0501(15) Uani 1 1 d . . .
H31A H -0.5032 0.4800 0.6279 0.060 Uiso 1 1 calc R . .
H31B H -0.5739 0.4631 0.5591 0.060 Uiso 1 1 calc R . .
C16 C 0.3331(5) 0.1897(5) 0.7603(4) 0.0521(16) Uani 1 1 d . . .
H16A H 0.3151 0.1256 0.7808 0.062 Uiso 1 1 calc R . .
H16B H 0.4045 0.1648 0.7295 0.062 Uiso 1 1 calc R . .
C30 C -0.7373(5) 0.5720(5) 0.6473(4) 0.0498(15) Uani 1 1 d . . .
H30A H -0.8097 0.5758 0.6739 0.060 Uiso 1 1 calc R . .
H30B H -0.7565 0.5947 0.5889 0.060 Uiso 1 1 calc R . .
C21 C 0.2076(5) 0.5614(5) 0.9347(4) 0.0487(15) Uani 1 1 d . . .
H21A H 0.1901 0.6237 0.8886 0.058 Uiso 1 1 calc R . .
H21B H 0.1946 0.5913 0.9841 0.058 Uiso 1 1 calc R . .
C32 C -0.4657(5) 0.3141(5) 0.6345(3) 0.0492(15) Uani 1 1 d . . .
H32A H -0.5107 0.2720 0.6265 0.059 Uiso 1 1 calc R . .
H32B H -0.4005 0.2978 0.5979 0.059 Uiso 1 1 calc R . .
C25 C -0.2518(5) 0.3110(5) 0.8574(3) 0.0465(14) Uani 1 1 d . . .
H25A H -0.1924 0.3086 0.8954 0.056 Uiso 1 1 calc R . .
H25B H -0.3171 0.3048 0.8888 0.056 Uiso 1 1 calc R . .
C4 C 0.3995(5) -0.0587(5) 0.6021(4) 0.0608(18) Uani 1 1 d . . .
H4 H 0.4753 -0.0705 0.6206 0.073 Uiso 1 1 calc R . .
C29 C -0.6982(5) 0.6512(5) 0.6741(3) 0.0492(15) Uani 1 1 d . . .
H29A H -0.6295 0.6530 0.6449 0.059 Uiso 1 1 calc R . .
H29B H -0.7626 0.7265 0.6636 0.059 Uiso 1 1 calc R . .
C3 C 0.3781(5) -0.0608(6) 0.5219(4) 0.0624(18) Uani 1 1 d . . .
H3 H 0.4393 -0.0739 0.4859 0.075 Uiso 1 1 calc R . .
C22 C 0.1246(5) 0.5092(5) 0.9291(3) 0.0505(15) Uani 1 1 d . . .
H22A H 0.1456 0.4430 0.9724 0.061 Uiso 1 1 calc R . .
H22B H 0.0430 0.5619 0.9353 0.061 Uiso 1 1 calc R . .
C27 C -0.4669(5) 0.5997(4) 0.7741(4) 0.0472(14) Uani 1 1 d . . .
H27A H -0.4587 0.6043 0.7158 0.057 Uiso 1 1 calc R . .
H27B H -0.4220 0.6357 0.7932 0.057 Uiso 1 1 calc R . .
C28 C -0.5965(5) 0.6573(5) 0.7911(4) 0.0498(15) Uani 1 1 d . . .
H28A H -0.6037 0.6502 0.8496 0.060 Uiso 1 1 calc R . .
H28B H -0.6269 0.7367 0.7666 0.060 Uiso 1 1 calc R . .
C15 C 0.2305(6) 0.2791(6) 0.7061(4) 0.0550(17) Uani 1 1 d . . .
H15A H 0.2443 0.3465 0.6927 0.066 Uiso 1 1 calc R . .
H15B H 0.2282 0.2547 0.6557 0.066 Uiso 1 1 calc R . .
C24 C 0.0433(6) 0.4210(5) 0.7538(4) 0.0562(16) Uani 1 1 d U . .
H24A H -0.0394 0.4432 0.7361 0.067 Uiso 1 1 calc R . .
H24B H 0.0713 0.4711 0.7186 0.067 Uiso 1 1 calc R . .
C23 C 0.0457(6) 0.4386(6) 0.8393(4) 0.0660(18) Uani 1 1 d U . .
H23A H -0.0329 0.4925 0.8501 0.079 Uiso 1 1 calc R . .
H23B H 0.0640 0.3681 0.8776 0.079 Uiso 1 1 calc R . .
Na1 Na 0.4048(2) 0.40257(18) 0.81117(12) 0.0543(6) Uani 1 1 d . . .
C19 C 0.4968(5) 0.3217(5) 1.0024(3) 0.0536(16) Uani 1 1 d . . .
H19A H 0.5523 0.3564 0.9911 0.064 Uiso 1 1 calc R . .
H19B H 0.5254 0.2663 1.0530 0.064 Uiso 1 1 calc R . .
C17 C 0.4372(5) 0.1442(5) 0.8850(4) 0.0511(15) Uani 1 1 d . . .
H17A H 0.5155 0.1143 0.8625 0.061 Uiso 1 1 calc R . .
H17B H 0.4118 0.0840 0.8999 0.061 Uiso 1 1 calc R . .
C18 C 0.4453(6) 0.1880(5) 0.9586(4) 0.0547(16) Uani 1 1 d . . .
H18A H 0.3659 0.2246 0.9781 0.066 Uiso 1 1 calc R . .
H18B H 0.4947 0.1264 1.0018 0.066 Uiso 1 1 calc R . .
C20 C 0.3768(6) 0.4088(5) 1.0129(3) 0.0577(17) Uani 1 1 d . . .
H20A H 0.3231 0.3742 1.0321 0.069 Uiso 1 1 calc R . .
H20B H 0.3824 0.4503 1.0526 0.069 Uiso 1 1 calc R . .
Cl1 Cl 0.36103(15) 0.14860(14) 0.19953(10) 0.0598(5) Uani 1 1 d . . .
O9 O 0.3233(5) 0.0957(5) 0.1477(4) 0.0996(18) Uani 1 1 d . . .
O12 O 0.4795(4) 0.1354(5) 0.1821(3) 0.0938(17) Uani 1 1 d . . .
O10 O 0.3584(6) 0.0966(6) 0.2807(3) 0.123(2) Uani 1 1 d . . .
O11 O 0.2819(5) 0.2624(4) 0.1859(4) 0.110(2) Uani 1 1 d . . .
C8 C 0.0415(5) -0.1410(5) 0.7643(3) 0.0440(14) Uani 1 1 d . . .
H8 H 0.0745 -0.1311 0.8096 0.053 Uiso 1 1 calc R . .
C9 C -0.0104(5) -0.2142(5) 0.7722(4) 0.0521(16) Uani 1 1 d . . .
H9 H -0.0157 -0.2535 0.8235 0.062 Uiso 1 1 calc R . .
C10 C -0.0547(5) -0.2293(5) 0.7036(4) 0.0525(16) Uani 1 1 d . . .
H10 H -0.0900 -0.2792 0.7079 0.063 Uiso 1 1 calc R . .
C11 C -0.0467(5) -0.1707(5) 0.6293(4) 0.0487(15) Uani 1 1 d . . .
H11 H -0.0737 -0.1843 0.5832 0.058 Uiso 1 1 calc R . .
O13 O 0.1077(6) 0.2276(6) 0.0344(4) 0.126(2) Uiso 1 1 d . . .
H13 H 0.1673 0.1995 0.0660 0.151 Uiso 1 1 calc R . .
C37 C 0.0875(9) 0.1416(9) 0.0103(7) 0.124(3) Uiso 1 1 d D . .
H37A H 0.0157 0.1749 -0.0259 0.149 Uiso 1 1 calc R . .
H37B H 0.0741 0.0947 0.0581 0.149 Uiso 1 1 calc R . .
C35 C 0.1746(9) -0.0242(9) -0.0581(7) 0.128(4) Uiso 1 1 d . . .
H35A H 0.0948 0.0021 -0.0817 0.192 Uiso 1 1 calc R . .
H35B H 0.1884 -0.0842 -0.0118 0.192 Uiso 1 1 calc R . .
H35C H 0.2318 -0.0512 -0.0979 0.192 Uiso 1 1 calc R . .
C36 C 0.1886(8) 0.0722(8) -0.0311(6) 0.116(3) Uiso 1 1 d D . .
H36A H 0.2602 0.0409 0.0052 0.139 Uiso 1 1 calc R . .
H36B H 0.2010 0.1199 -0.0787 0.139 Uiso 1 1 calc R . .
C40 C 0.1234(9) 0.3685(9) 0.4747(7) 0.154(3) Uiso 1 1 d D . .
O14A O 0.1359(14) 0.2616(11) 0.5203(9) 0.154(3) Uiso 0.50 1 d PD A 1
O14B O 0.0132(10) 0.3933(13) 0.4320(9) 0.154(3) Uiso 0.50 1 d PD A 2
C39A C 0.2227(15) 0.3570(17) 0.4137(9) 0.154(3) Uiso 0.50 1 d PD A 1
C38A C 0.3402(12) 0.310(2) 0.4656(15) 0.154(3) Uiso 0.50 1 d PD A 1
C39B C 0.2389(11) 0.2877(14) 0.4502(14) 0.154(3) Uiso 0.50 1 d PD A 2
C38B C 0.3270(15) 0.335(2) 0.4232(16) 0.154(3) Uiso 0.50 1 d PD A 2

loop_
_atom_site_aniso_label
_atom_site_aniso_U_11
_atom_site_aniso_U_22
_atom_site_aniso_U_33
_atom_site_aniso_U_23
_atom_site_aniso_U_13
_atom_site_aniso_U_12
Fe1 0.0311(6) 0.0310(6) 0.0323(6) -0.0113(5) 0.0019(4) -0.0142(5)
S1 0.0943(14) 0.0389(9) 0.0507(10) -0.0160(8) -0.0011(9) -0.0132(9)
O2 0.049(2) 0.048(2) 0.037(2) -0.0097(18) 0.0061(17) -0.0272(19)
O1 0.042(2) 0.038(2) 0.050(2) -0.0170(18) -0.0006(17) -0.0167(18)
O6 0.048(2) 0.048(2) 0.038(2) -0.0079(18) -0.0022(17) -0.0203(19)
O8 0.039(2) 0.043(2) 0.039(2) -0.0145(17) 0.0004(16) -0.0099(18)
O7 0.044(2) 0.043(2) 0.037(2) -0.0084(17) -0.0003(17) -0.0170(18)
O5 0.045(2) 0.036(2) 0.052(2) -0.0105(18) 0.0057(18) -0.0144(18)
O4 0.0508(13) 0.0493(13) 0.0506(13) -0.0128(9) 0.0032(9) -0.0234(9)
N7 0.033(2) 0.037(3) 0.040(3) -0.015(2) -0.0039(19) -0.013(2)
N4 0.038(2) 0.035(3) 0.047(3) -0.014(2) 0.004(2) -0.019(2)
O3 0.054(3) 0.054(2) 0.038(2) -0.0085(19) 0.0035(18) -0.020(2)
N1 0.045(3) 0.044(3) 0.034(3) -0.011(2) -0.002(2) -0.015(2)
N5 0.032(2) 0.045(3) 0.043(3) -0.014(2) 0.0016(19) -0.024(2)
N2 0.040(3) 0.041(3) 0.041(3) -0.013(2) 0.012(2) -0.018(2)
N3 0.029(2) 0.034(2) 0.039(2) -0.015(2) 0.0050(18) -0.0171(19)
N6 0.030(2) 0.034(2) 0.038(2) -0.012(2) 0.0044(19) -0.0126(19)
C5 0.030(3) 0.049(3) 0.054(4) -0.018(3) 0.004(2) -0.015(3)
N8 0.046(3) 0.040(3) 0.056(3) -0.015(2) -0.003(2) -0.024(2)
N9 0.032(2) 0.044(3) 0.041(3) -0.015(2) 0.0046(19) -0.013(2)
C12 0.033(3) 0.038(3) 0.028(3) -0.007(2) -0.002(2) -0.016(2)
C34 0.035(3) 0.047(3) 0.050(3) -0.014(3) 0.013(2) -0.015(3)
C1 0.044(3) 0.039(3) 0.027(3) -0.010(3) 0.000(2) -0.018(3)
C14 0.044(3) 0.039(3) 0.033(3) -0.012(2) -0.006(2) -0.022(3)
C2 0.037(3) 0.058(4) 0.053(4) -0.017(3) 0.018(3) -0.020(3)
C6 0.035(3) 0.027(3) 0.043(3) -0.009(2) 0.005(2) -0.014(2)
C26 0.044(3) 0.054(4) 0.057(4) -0.023(3) 0.021(3) -0.018(3)
C13 0.032(3) 0.034(3) 0.031(3) -0.009(2) -0.001(2) -0.011(2)
C33 0.039(3) 0.051(4) 0.048(3) -0.021(3) 0.006(3) -0.022(3)
C7 0.033(3) 0.028(3) 0.042(3) -0.013(2) 0.008(2) -0.013(2)
C31 0.055(4) 0.058(4) 0.037(3) -0.007(3) 0.000(3) -0.024(3)
C16 0.050(4) 0.059(4) 0.064(4) -0.028(3) 0.008(3) -0.032(3)
C30 0.042(3) 0.047(4) 0.049(4) -0.007(3) -0.008(3) -0.008(3)
C21 0.052(4) 0.049(4) 0.048(4) -0.022(3) 0.007(3) -0.019(3)
C32 0.049(3) 0.062(4) 0.039(3) -0.021(3) 0.002(3) -0.022(3)
C25 0.043(3) 0.045(4) 0.046(3) -0.022(3) 0.011(3) -0.009(3)
C4 0.037(3) 0.069(5) 0.084(5) -0.025(4) 0.010(3) -0.025(3)
C29 0.053(4) 0.034(3) 0.047(4) 0.001(3) -0.002(3) -0.009(3)
C3 0.041(4) 0.071(5) 0.082(5) -0.028(4) 0.024(3) -0.025(3)
C22 0.054(4) 0.053(4) 0.046(4) -0.025(3) 0.013(3) -0.018(3)
C27 0.052(4) 0.035(3) 0.060(4) -0.011(3) -0.001(3) -0.023(3)
C28 0.049(4) 0.040(3) 0.060(4) -0.019(3) -0.001(3) -0.014(3)
C15 0.066(4) 0.078(5) 0.045(4) -0.017(3) 0.006(3) -0.053(4)
C24 0.0575(18) 0.0556(18) 0.0569(19) -0.0121(10) 0.0022(10) -0.0252(11)
C23 0.067(2) 0.066(2) 0.067(2) -0.0143(10) 0.0040(10) -0.0300(12)
Na1 0.0852(18) 0.0455(14) 0.0330(12) -0.0061(10) -0.0062(11) -0.0286(13)
C19 0.059(4) 0.065(4) 0.037(3) -0.014(3) -0.002(3) -0.025(3)
C17 0.047(4) 0.039(3) 0.069(4) -0.010(3) 0.003(3) -0.021(3)
C18 0.060(4) 0.053(4) 0.053(4) 0.000(3) 0.003(3) -0.031(3)
C20 0.067(4) 0.069(4) 0.030(3) -0.016(3) 0.004(3) -0.020(4)
Cl1 0.0632(11) 0.0611(11) 0.0646(11) -0.0160(8) 0.0041(8) -0.0339(9)
O9 0.100(4) 0.105(4) 0.111(4) -0.047(4) -0.014(3) -0.048(4)
O12 0.066(3) 0.127(5) 0.098(4) -0.023(4) 0.014(3) -0.050(3)
O10 0.122(5) 0.185(7) 0.073(4) 0.012(4) -0.008(3) -0.093(5)
O11 0.096(4) 0.061(4) 0.177(6) -0.026(4) 0.028(4) -0.038(3)
C8 0.046(3) 0.041(3) 0.042(3) -0.007(3) 0.003(3) -0.017(3)
C9 0.059(4) 0.040(3) 0.056(4) 0.002(3) 0.010(3) -0.025(3)
C10 0.050(4) 0.043(4) 0.071(4) -0.005(3) 0.010(3) -0.029(3)
C11 0.051(4) 0.039(3) 0.066(4) -0.013(3) 0.002(3) -0.028(3)

loop_
_atom_type_symbol
_atom_type_description
_atom_type_scat_dispersion_real
_atom_type_scat_dispersion_imag
_atom_type_scat_source
C C 0.0033 0.0016 'International Tables Vol C Tables 4.2.6.8 and 6.1.1.4'
H H 0.0000 0.0000 'International Tables Vol C Tables 4.2.6.8 and 6.1.1.4'
N N 0.0061 0.0033 'International Tables Vol C Tables 4.2.6.8 and 6.1.1.4'
O O 0.0106 0.0060 'International Tables Vol C Tables 4.2.6.8 and 6.1.1.4'
Na Na 0.0362 0.0249 'International Tables Vol C Tables 4.2.6.8 and 6.1.1.4'
S S 0.1246 0.1234 'International Tables Vol C Tables 4.2.6.8 and 6.1.1.4'
Fe Fe 0.3463 0.8444 'International Tables Vol C Tables 4.2.6.8 and 6.1.1.4'
Cl Cl 0.1484 0.1585 'International Tables Vol C Tables 4.2.6.8 and 6.1.1.4'

loop_
_geom_angle_atom_site_label_1
_geom_angle_atom_site_label_2
_geom_angle_atom_site_label_3
_geom_angle
_geom_angle_site_symmetry_1
_geom_angle_site_symmetry_3
N1 Fe1 N1 180.0(2) . 2_556
N1 Fe1 N4 91.58(16) . .
N1 Fe1 N4 88.42(16) 2_556 .
N1 Fe1 N4 88.42(16) . 2_556
N1 Fe1 N4 91.58(16) 2_556 2_556
N4 Fe1 N4 180.0 . 2_556
N1 Fe1 N2 88.52(16) . 2_556
N1 Fe1 N2 91.48(16) 2_556 2_556
N4 Fe1 N2 97.24(16) . 2_556
N4 Fe1 N2 82.76(16) 2_556 2_556
N1 Fe1 N2 91.48(16) . .
N1 Fe1 N2 88.52(16) 2_556 .
N4 Fe1 N2 82.76(16) . .
N4 Fe1 N2 97.24(16) 2_556 .
N2 Fe1 N2 180.0 2_556 .
C18 O2 C19 113.1(4) . .
C18 O2 Na1 112.5(3) . .
C19 O2 Na1 110.9(3) . .
C17 O1 C16 111.0(4) . .
C17 O1 Na1 107.7(3) . .
C16 O1 Na1 124.3(3) . .
C28 O6 C29 114.2(4) . .
C28 O6 Na1 114.1(3) . 1_455
C29 O6 Na1 115.6(3) . 1_455
C32 O8 C33 110.5(4) . .
C32 O8 Na1 109.3(3) . 1_455
C33 O8 Na1 132.9(3) . 1_455
C31 O7 C30 113.6(4) . .
C31 O7 Na1 114.4(3) . 1_455
C30 O7 Na1 109.3(3) . 1_455
C27 O5 C26 111.9(4) . .
C27 O5 Na1 110.8(3) . 1_455
C26 O5 Na1 122.5(3) . 1_455
C23 O4 C22 111.1(4) . .
C14 N7 C13 113.9(4) . .
C7 N4 C11 116.8(5) . .
C7 N4 Fe1 123.2(3) . .
C11 N4 Fe1 120.0(4) . .
C20 O3 C21 113.1(4) . .
C20 O3 Na1 117.1(3) . .
C21 O3 Na1 118.3(3) . .
C1 N1 Fe1 174.4(4) . .
C12 N5 C14 113.5(4) . .
C6 N2 C2 117.2(5) . .
C6 N2 Fe1 123.2(3) . .
C2 N2 Fe1 119.5(4) . .
C12 N3 C6 121.5(4) . .
C12 N3 C7 119.1(4) . .
C6 N3 C7 119.4(4) . .
C12 N6 C13 113.7(4) . .
C4 C5 C6 118.6(6) . .
C4 C5 H5 120.7 . .
C6 C5 H5 120.7 . .
C14 N8 C15 120.5(5) . .
C14 N8 C24 118.0(5) . .
C15 N8 C24 119.8(5) . .
C13 N9 C34 120.3(4) . .
C13 N9 C25 120.1(4) . .
C34 N9 C25 119.4(4) . .
N5 C12 N6 127.2(5) . .
N5 C12 N3 117.4(4) . .
N6 C12 N3 115.4(4) . .
N9 C34 C33 114.8(5) . .
N9 C34 H34A 108.6 . .
C33 C34 H34A 108.6 . .
N9 C34 H34B 108.6 . .
C33 C34 H34B 108.6 . .
H34A C34 H34B 107.5 . .
N1 C1 S1 178.8(5) . .
N7 C14 N8 118.0(5) . .
N7 C14 N5 125.5(4) . .
N8 C14 N5 116.5(5) . .
N2 C2 C3 122.6(6) . .
N2 C2 H2 118.7 . .
C3 C2 H2 118.7 . .
N2 C6 C5 123.1(5) . .
N2 C6 N3 116.1(4) . .
C5 C6 N3 120.8(5) . .
O5 C26 C25 108.6(4) . .
O5 C26 H26A 110.0 . .
C25 C26 H26A 110.0 . .
O5 C26 H26B 110.0 . .
C25 C26 H26B 110.0 . .
H26A C26 H26B 108.3 . .
N6 C13 N7 126.2(5) . .
N6 C13 N9 116.2(4) . .
N7 C13 N9 117.6(5) . .
O8 C33 C34 110.2(4) . .
O8 C33 H33A 109.6 . .
C34 C33 H33A 109.6 . .
O8 C33 H33B 109.6 . .
C34 C33 H33B 109.6 . .
H33A C33 H33B 108.1 . .
N4 C7 C8 123.3(5) . .
N4 C7 N3 117.1(4) . .
C8 C7 N3 119.5(5) . .
O7 C31 C32 108.6(5) . .
O7 C31 H31A 110.0 . .
C32 C31 H31A 110.0 . .
O7 C31 H31B 110.0 . .
C32 C31 H31B 110.0 . .
H31A C31 H31B 108.3 . .
O1 C16 C15 110.1(5) . .
O1 C16 H16A 109.6 . .
C15 C16 H16A 109.6 . .
O1 C16 H16B 109.6 . .
C15 C16 H16B 109.6 . .
H16A C16 H16B 108.2 . .
O7 C30 C29 112.3(4) . .
O7 C30 H30A 109.1 . .
C29 C30 H30A 109.1 . .
O7 C30 H30B 109.1 . .
C29 C30 H30B 109.1 . .
H30A C30 H30B 107.9 . .
O3 C21 C22 112.4(5) . .
O3 C21 H21A 109.1 . .
C22 C21 H21A 109.1 . .
O3 C21 H21B 109.1 . .
C22 C21 H21B 109.1 . .
H21A C21 H21B 107.8 . .
O8 C32 C31 108.5(4) . .
O8 C32 H32A 110.0 . .
C31 C32 H32A 110.0 . .
O8 C32 H32B 110.0 . .
C31 C32 H32B 110.0 . .
H32A C32 H32B 108.4 . .
N9 C25 C26 115.4(5) . .
N9 C25 H25A 108.4 . .
C26 C25 H25A 108.4 . .
N9 C25 H25B 108.4 . .
C26 C25 H25B 108.4 . .
H25A C25 H25B 107.5 . .
C5 C4 C3 119.1(6) . .
C5 C4 H4 120.4 . .
C3 C4 H4 120.4 . .
O6 C29 C30 106.9(4) . .
O6 C29 H29A 110.3 . .
C30 C29 H29A 110.3 . .
O6 C29 H29B 110.3 . .
C30 C29 H29B 110.3 . .
H29A C29 H29B 108.6 . .
C2 C3 C4 119.3(6) . .
C2 C3 H3 120.4 . .
C4 C3 H3 120.4 . .
O4 C22 C21 109.0(4) . .
O4 C22 H22A 109.9 . .
C21 C22 H22A 109.9 . .
O4 C22 H22B 109.9 . .
C21 C22 H22B 109.9 . .
H22A C22 H22B 108.3 . .
O5 C27 C28 108.4(5) . .
O5 C27 H27A 110.0 . .
C28 C27 H27A 110.0 . .
O5 C27 H27B 110.0 . .
C28 C27 H27B 110.0 . .
H27A C27 H27B 108.4 . .
O6 C28 C27 111.9(5) . .
O6 C28 H28A 109.2 . .
C27 C28 H28A 109.2 . .
O6 C28 H28B 109.2 . .
C27 C28 H28B 109.2 . .
H28A C28 H28B 107.9 . .
N8 C15 C16 114.0(5) . .
N8 C15 H15A 108.8 . .
C16 C15 H15A 108.8 . .
N8 C15 H15B 108.8 . .
C16 C15 H15B 108.8 . .
H15A C15 H15B 107.6 . .
N8 C24 C23 116.2(5) . .
N8 C24 H24A 108.2 . .
C23 C24 H24A 108.2 . .
N8 C24 H24B 108.2 . .
C23 C24 H24B 108.2 . .
H24A C24 H24B 107.4 . .
O4 C23 C24 111.0(5) . .
O4 C23 H23A 109.4 . .
C24 C23 H23A 109.4 . .
O4 C23 H23B 109.4 . .
C24 C23 H23B 109.4 . .
H23A C23 H23B 108.0 . .
O7 Na1 O2 154.07(16) 1_655 .
O7 Na1 O3 137.37(16) 1_655 .
O2 Na1 O3 67.39(13) . .
O7 Na1 O6 67.90(13) 1_655 1_655
O2 Na1 O6 136.98(15) . 1_655
O3 Na1 O6 76.21(14) . 1_655
O7 Na1 O1 92.96(14) 1_655 .
O2 Na1 O1 68.35(13) . .
O3 Na1 O1 105.63(14) . .
O6 Na1 O1 146.63(15) 1_655 .
O7 Na1 O8 64.98(12) 1_655 1_655
O2 Na1 O8 93.82(13) . 1_655
O3 Na1 O8 153.86(15) . 1_655
O6 Na1 O8 111.03(14) 1_655 1_655
O1 Na1 O8 82.28(13) . 1_655
O7 Na1 O5 98.63(14) 1_655 1_655
O2 Na1 O5 90.04(13) . 1_655
O3 Na1 O5 85.18(13) . 1_655
O6 Na1 O5 64.14(12) 1_655 1_655
O1 Na1 O5 148.57(15) . 1_655
O8 Na1 O5 76.49(12) 1_655 1_655
O2 C19 C20 112.8(5) . .
O2 C19 H19A 109.0 . .
C20 C19 H19A 109.0 . .
O2 C19 H19B 109.0 . .
C20 C19 H19B 109.0 . .
H19A C19 H19B 107.8 . .
O1 C17 C18 109.6(5) . .
O1 C17 H17A 109.8 . .
C18 C17 H17A 109.8 . .
O1 C17 H17B 109.8 . .
C18 C17 H17B 109.8 . .
H17A C17 H17B 108.2 . .
O2 C18 C17 108.9(5) . .
O2 C18 H18A 109.9 . .
C17 C18 H18A 109.9 . .
O2 C18 H18B 109.9 . .
C17 C18 H18B 109.9 . .
H18A C18 H18B 108.3 . .
O3 C20 C19 107.9(5) . .
O3 C20 H20A 110.1 . .
C19 C20 H20A 110.1 . .
O3 C20 H20B 110.1 . .
C19 C20 H20B 110.1 . .
H20A C20 H20B 108.4 . .
O11 Cl1 O10 110.0(4) . .
O11 Cl1 O12 110.5(3) . .
O10 Cl1 O12 110.3(4) . .
O11 Cl1 O9 108.8(4) . .
O10 Cl1 O9 108.0(4) . .
O12 Cl1 O9 109.2(4) . .
C9 C8 C7 118.2(5) . .
C9 C8 H8 120.9 . .
C7 C8 H8 120.9 . .
C8 C9 C10 119.2(5) . .
C8 C9 H9 120.4 . .
C10 C9 H9 120.4 . .
C11 C10 C9 119.5(5) . .
C11 C10 H10 120.2 . .
C9 C10 H10 120.2 . .
N4 C11 C10 122.8(6) . .
N4 C11 H11 118.6 . .
C10 C11 H11 118.6 . .
C37 O13 H13 109.5 . .
O13 C37 C36 111.7(9) . .
O13 C37 H37A 109.3 . .
C36 C37 H37A 109.3 . .
O13 C37 H37B 109.3 . .
C36 C37 H37B 109.3 . .
H37A C37 H37B 107.9 . .
C36 C35 H35A 109.5 . .
C36 C35 H35B 109.5 . .
H35A C35 H35B 109.5 . .
C36 C35 H35C 109.5 . .
H35A C35 H35C 109.5 . .
H35B C35 H35C 109.5 . .
C37 C36 C35 115.0(9) . .
C37 C36 H36A 108.5 . .
C35 C36 H36A 108.5 . .
C37 C36 H36B 108.5 . .
C35 C36 H36B 108.5 . .
H36A C36 H36B 107.5 . .
O14B C40 O14A 94.9(12) . .
O14B C40 C39B 120.1(9) . .
O14A C40 C39B 76.0(10) . .
O14B C40 C39A 109.8(12) . .
O14A C40 C39A 112.0(8) . .
C39B C40 C39A 36.5(10) . .
C38A C39A C40 105.9(8) . .
C40 C39B C38B 115.2(10) . .

loop_
_geom_bond_atom_site_label_1
_geom_bond_atom_site_label_2
_geom_bond_distance
_geom_bond_site_symmetry_2
Fe1 N1 2.068(5) .
Fe1 N1 2.068(5) 2_556
Fe1 N4 2.145(4) .
Fe1 N4 2.145(4) 2_556
Fe1 N2 2.168(4) 2_556
Fe1 N2 2.168(4) .
S1 C1 1.617(6) .
O2 C18 1.418(6) .
O2 C19 1.433(6) .
O2 Na1 2.446(4) .
O1 C17 1.401(6) .
O1 C16 1.414(6) .
O1 Na1 2.581(4) .
O6 C28 1.412(6) .
O6 C29 1.437(6) .
O6 Na1 2.522(4) 1_455
O8 C32 1.406(6) .
O8 C33 1.426(6) .
O8 Na1 2.768(4) 1_455
O7 C31 1.424(6) .
O7 C30 1.437(6) .
O7 Na1 2.420(4) 1_455
O5 C27 1.417(6) .
O5 C26 1.423(6) .
O5 Na1 2.798(4) 1_455
O4 C23 1.420(7) .
O4 C22 1.435(6) .
N7 C14 1.332(6) .
N7 C13 1.335(6) .
N4 C7 1.336(6) .
N4 C11 1.349(6) .
O3 C20 1.427(7) .
O3 C21 1.444(6) .
O3 Na1 2.503(4) .
N1 C1 1.161(6) .
N5 C12 1.316(6) .
N5 C14 1.355(6) .
N2 C6 1.348(7) .
N2 C2 1.358(6) .
N3 C12 1.392(6) .
N3 C6 1.421(6) .
N3 C7 1.432(6) .
N6 C12 1.327(6) .
N6 C13 1.330(6) .
C5 C4 1.375(8) .
C5 C6 1.381(7) .
C5 H5 0.9300 .
N8 C14 1.348(6) .
N8 C15 1.453(7) .
N8 C24 1.460(7) .
N9 C13 1.346(6) .
N9 C34 1.452(7) .
N9 C25 1.458(6) .
C34 C33 1.496(8) .
C34 H34A 0.9700 .
C34 H34B 0.9700 .
C2 C3 1.367(8) .
C2 H2 0.9300 .
C26 C25 1.505(8) .
C26 H26A 0.9700 .
C26 H26B 0.9700 .
C33 H33A 0.9700 .
C33 H33B 0.9700 .
C7 C8 1.386(7) .
C31 C32 1.507(8) .
C31 H31A 0.9700 .
C31 H31B 0.9700 .
C16 C15 1.489(8) .
C16 H16A 0.9700 .
C16 H16B 0.9700 .
C30 C29 1.481(8) .
C30 H30A 0.9700 .
C30 H30B 0.9700 .
C21 C22 1.475(8) .
C21 H21A 0.9700 .
C21 H21B 0.9700 .
C32 H32A 0.9700 .
C32 H32B 0.9700 .
C25 H25A 0.9700 .
C25 H25B 0.9700 .
C4 C3 1.385(9) .
C4 H4 0.9300 .
C29 H29A 0.9700 .
C29 H29B 0.9700 .
C3 H3 0.9300 .
C22 H22A 0.9700 .
C22 H22B 0.9700 .
C27 C28 1.496(8) .
C27 H27A 0.9700 .
C27 H27B 0.9700 .
C28 H28A 0.9700 .
C28 H28B 0.9700 .
C15 H15A 0.9700 .
C15 H15B 0.9700 .
C24 C23 1.502(9) .
C24 H24A 0.9700 .
C24 H24B 0.9700 .
C23 H23A 0.9700 .
C23 H23B 0.9700 .
Na1 O7 2.420(4) 1_655
Na1 O6 2.522(4) 1_655
Na1 O8 2.768(4) 1_655
Na1 O5 2.798(4) 1_655
C19 C20 1.479(8) .
C19 H19A 0.9700 .
C19 H19B 0.9700 .
C17 C18 1.490(8) .
C17 H17A 0.9700 .
C17 H17B 0.9700 .
C18 H18A 0.9700 .
C18 H18B 0.9700 .
C20 H20A 0.9700 .
C20 H20B 0.9700 .
Cl1 O11 1.396(5) .
Cl1 O10 1.406(6) .
Cl1 O12 1.420(5) .
Cl1 O9 1.421(5) .
C8 C9 1.364(8) .
C8 H8 0.9300 .
C9 C10 1.374(9) .
C9 H9 0.9300 .
C10 C11 1.356(8) .
C10 H10 0.9300 .
C11 H11 0.9300 .
O13 C37 1.409(10) .
O13 H13 0.8200 .
C37 C36 1.456(8) .
C37 H37A 0.9700 .
C37 H37B 0.9700 .
C35 C36 1.526(12) .
C35 H35A 0.9600 .
C35 H35B 0.9600 .
C35 H35C 0.9600 .
C36 H36A 0.9700 .
C36 H36B 0.9700 .
C40 O14B 1.4294(11) .
C40 O14A 1.4299(11) .
C40 C39B 1.483(9) .
C40 C39A 1.545(9) .
C39A C38A 1.529(10) .
C39B C38B 1.487(10) .

loop_
_geom_hbond_atom_site_label_D
_geom_hbond_atom_site_label_H
_geom_hbond_atom_site_label_A
_geom_hbond_distance_DH
_geom_hbond_distance_HA
_geom_hbond_distance_DA
_geom_hbond_angle_DHA
O13 H13 O9 0.82 2.16 2.965(9) 169.0
